data_7709914
loop_
_publ_author_name
'P\'erez-P\'erez, Jovana'
'Hern\'andez-Balderas, Uvaldo'
'Mart\'inez-Otero, Diego'
'Moya-Cabrera, M\'onica'
'Jancik, Vojtech'

_publ_section_title
;
 Hetero-bimetallic alkali titanosilicates [MOTi{OSi(OtBu)3}3]2 (M =
 Li--Cs) with terminal Ti--O&#x2212; groups
;
_journal_name_full 'Dalton Transactions'
_journal_paper_doi 10.1039/D2DT00939K
_journal_year 2022
_chemical_formula_moiety 'C72 H160 O26 Rb2 Si6 Ti2'
_chemical_formula_sum 'C72 H162 O26 Rb2 Si6 Ti2'
_chemical_formula_weight 1879.29
_space_group_crystal_system monoclinic
_space_group_IT_number 14
_space_group_name_Hall '-P 2yn'
_space_group_name_H-M_alt 'P 1 21/n 1'
_atom_sites_solution_hydrogens geom
_atom_sites_solution_primary direct
_atom_sites_solution_secondary difmap
_audit_creation_method SHELXL-2019/2
_audit_update_record
;
2022-03-04 deposited with the CCDC.	2022-03-28 downloaded from the CCDC.
;
_cell_angle_alpha 90
_cell_angle_beta 107.9833(8)
_cell_angle_gamma 90
_cell_formula_units_Z 2
_cell_length_a 13.8809(5)
_cell_length_b 23.1419(8)
_cell_length_c 16.9695(6)
_cell_measurement_reflns_used 9994
_cell_measurement_temperature 100(2)
_cell_measurement_theta_max 26.03
_cell_measurement_theta_min 2.27
_cell_volume 5184.8(3)
_computing_cell_refinement 'Bruker SAINT'
_computing_data_collection 'Bruker APEX2'
_computing_data_reduction 'Bruker SAINT'
_computing_molecular_graphics 'Bruker SHELXTL'
_computing_publication_material 'Bruker SHELXTL'
_computing_structure_refinement 'SHELXL-2019/2 (Sheldrick, 2019)'
_computing_structure_solution 'SHELXT-2018/2 (Sheldrick 2018)'
_diffrn_ambient_temperature 100(2)
_diffrn_detector_area_resol_mean 8.3333
_diffrn_measured_fraction_theta_full 0.999
_diffrn_measured_fraction_theta_max 1.000
_diffrn_measurement_device_type 'Bruker APEX-II CCD'
_diffrn_measurement_method '\w scans'
_diffrn_radiation_type MoK\a
_diffrn_radiation_wavelength 0.71073
_diffrn_reflns_av_R_equivalents 0.0304
_diffrn_reflns_av_unetI/netI 0.0227
_diffrn_reflns_Laue_measured_fraction_full 0.999
_diffrn_reflns_Laue_measured_fraction_max 1.000
_diffrn_reflns_limit_h_max 19
_diffrn_reflns_limit_h_min -19
_diffrn_reflns_limit_k_max 33
_diffrn_reflns_limit_k_min -33
_diffrn_reflns_limit_l_max 24
_diffrn_reflns_limit_l_min -23
_diffrn_reflns_number 89116
_diffrn_reflns_point_group_measured_fraction_full 0.999
_diffrn_reflns_point_group_measured_fraction_max 1.000
_diffrn_reflns_theta_full 25.242
_diffrn_reflns_theta_max 30.507
_diffrn_reflns_theta_min 1.882
_diffrn_source 'Incoatec ImuS'
_exptl_absorpt_coefficient_mu 1.217
_exptl_absorpt_correction_T_max 0.7453
_exptl_absorpt_correction_T_min 0.6580
_exptl_absorpt_correction_type multi-scan
_exptl_absorpt_process_details
; 
 SADABS 2016/2: Krause, L., Herbst-Irmer, R., Sheldrick G.M. & Stalke D., 
 J. Appl. Cryst. 48 (2015) 3-10 
;
_exptl_crystal_colour Colourless
_exptl_crystal_density_diffrn 1.204
_exptl_crystal_description Prism
_exptl_crystal_F_000 2008
_exptl_crystal_size_max 0.439
_exptl_crystal_size_mid 0.241
_exptl_crystal_size_min 0.182
_refine_diff_density_max 1.736
_refine_diff_density_min -0.477
_refine_diff_density_rms 0.059
_refine_ls_extinction_method none
_refine_ls_goodness_of_fit_ref 1.039
_refine_ls_hydrogen_treatment constr
_refine_ls_matrix_type full
_refine_ls_number_parameters 735
_refine_ls_number_reflns 15821
_refine_ls_number_restraints 1540
_refine_ls_restrained_S_all 1.027
_refine_ls_R_factor_all 0.0433
_refine_ls_R_factor_gt 0.0321
_refine_ls_shift/su_max 0.002
_refine_ls_shift/su_mean 0.000
_refine_ls_structure_factor_coef Fsqd
_refine_ls_weighting_details 'w=1/[\s^2^(Fo^2^)+(0.0464P)^2^+1.6076P] where P=(Fo^2^+2Fc^2^)/3'
_refine_ls_weighting_scheme calc
_refine_ls_wR_factor_gt 0.0830
_refine_ls_wR_factor_ref 0.0886
_reflns_Friedel_coverage 0.000
_reflns_number_gt 13014
_reflns_number_total 15821
_reflns_threshold_expression 'I > 2\s(I)'
_cod_data_source_file d2dt00939k2.cif
_cod_data_source_block 5
_cod_depositor_comments
;
The following automatic conversions were performed:

data item '_exptl_absorpt_correction_type' value 'Multi_scan' was
changed to 'multi-scan' in accordance with the
/home/data/users/saulius/crontab/automatic-downloads/rss-feeds/RSC/lib/dictionaries/cif_core.dic
dictionary named 'cif_core.dic' version 2.4.2 last updated on
2011-04-26.

Automatic conversion script
Id: cif_fix_values 7556 2019-12-06 15:28:31Z antanas 
;
_cod_original_sg_symbol_H-M 'P 21/n'
_cod_database_code 7709914
_shelx_shelxl_version_number 2019/2
_shelx_space_group_comment
; 
The symmetry employed for this shelxl refinement is uniquely defined 
by the following loop, which should always be used as a source of 
symmetry information in preference to the above space-group names. 
They are only intended as comments. 
;
_shelx_estimated_absorpt_t_min 0.617
_shelx_estimated_absorpt_t_max 0.809

loop_
_space_group_symop_operation_xyz
'x, y, z'
'-x+1/2, y+1/2, -z+1/2'
'-x, -y, -z'
'x-1/2, -y-1/2, z-1/2'

loop_
_atom_site_label
_atom_site_type_symbol
_atom_site_fract_x
_atom_site_fract_y
_atom_site_fract_z
_atom_site_U_iso_or_equiv
_atom_site_adp_type
_atom_site_occupancy
_atom_site_site_symmetry_order
_atom_site_calc_flag
_atom_site_refinement_flags_posn
_atom_site_refinement_flags_adp
_atom_site_refinement_flags_occupancy
_atom_site_disorder_assembly
_atom_site_disorder_group
Rb1 Rb 0.61258(2) 0.45955(2) 0.45810(2) 0.02685(4) Uani 1 1 d . . . . .
Ti1 Ti 0.58640(2) 0.43588(2) 0.67878(2) 0.01838(5) Uani 1 1 d . . . . .
Si1 Si 0.51405(3) 0.55807(2) 0.75464(2) 0.01992(7) Uani 1 1 d D . . . .
Si2 Si 0.50365(3) 0.31421(2) 0.75499(2) 0.02205(8) Uani 1 1 d D . . . .
Si3 Si 0.81906(3) 0.43691(2) 0.65387(3) 0.02510(8) Uani 1 1 d D . . . .
O1 O 0.56808(8) 0.50018(4) 0.73854(6) 0.0283(2) Uani 1 1 d . . . . .
O2 O 0.55266(7) 0.57819(4) 0.85074(6) 0.02408(19) Uani 1 1 d . . . . .
O5 O 0.54410(8) 0.37020(4) 0.72020(7) 0.0282(2) Uani 1 1 d . . . . .
O7 O 0.53953(8) 0.31153(5) 0.85603(6) 0.0281(2) Uani 1 1 d . . . . .
O9 O 0.72303(8) 0.43053(5) 0.68644(7) 0.0307(2) Uani 1 1 d . . . . .
O12 O 0.80686(8) 0.49025(4) 0.58807(7) 0.0281(2) Uani 1 1 d . . . . .
O13 O 0.51871(8) 0.44560(5) 0.57945(6) 0.0287(2) Uani 1 1 d . . . . .
C1 C 0.64806(11) 0.57008(7) 0.91498(9) 0.0278(3) Uani 1 1 d . . . . .
C2 C 0.65411(16) 0.50826(8) 0.94722(12) 0.0472(4) Uani 1 1 d . . . . .
H2A H 0.650285 0.481242 0.901888 0.071 Uiso 1 1 calc R U . . .
H2B H 0.597601 0.501073 0.969095 0.071 Uiso 1 1 calc R U . . .
H2C H 0.718321 0.502734 0.991407 0.071 Uiso 1 1 calc R U . . .
C3 C 0.73607(13) 0.58207(10) 0.88204(11) 0.0447(4) Uani 1 1 d . . . . .
H3A H 0.734539 0.554516 0.837817 0.067 Uiso 1 1 calc R U . . .
H3B H 0.799976 0.577948 0.927010 0.067 Uiso 1 1 calc R U . . .
H3C H 0.730522 0.621502 0.860014 0.067 Uiso 1 1 calc R U . . .
C4 C 0.64724(14) 0.61288(8) 0.98276(10) 0.0403(4) Uani 1 1 d . . . . .
H4A H 0.643007 0.652307 0.960866 0.060 Uiso 1 1 calc R U . . .
H4B H 0.709588 0.608643 1.029299 0.060 Uiso 1 1 calc R U . . .
H4C H 0.588583 0.605284 1.001788 0.060 Uiso 1 1 calc R U . . .
O3 O 0.39090(8) 0.55172(5) 0.72586(6) 0.0262(2) Uani 1 1 d D U . . .
C5 C 0.3254(4) 0.5249(4) 0.7680(5) 0.0274(15) Uani 0.498(9) 1 d D U P A 1
C6 C 0.3715(6) 0.4691(3) 0.8090(5) 0.0460(16) Uani 0.498(9) 1 d D U P A 1
H6A H 0.378064 0.441889 0.766736 0.069 Uiso 0.498(9) 1 calc R U P A 1
H6B H 0.327768 0.452303 0.838655 0.069 Uiso 0.498(9) 1 calc R U P A 1
H6C H 0.438574 0.476910 0.848323 0.069 Uiso 0.498(9) 1 calc R U P A 1
C7 C 0.3103(4) 0.56692(19) 0.8318(3) 0.0384(10) Uani 0.498(9) 1 d D U P A 1
H7A H 0.284295 0.603624 0.804732 0.058 Uiso 0.498(9) 1 calc R U P A 1
H7B H 0.375209 0.573572 0.874712 0.058 Uiso 0.498(9) 1 calc R U P A 1
H7C H 0.261707 0.550708 0.857143 0.058 Uiso 0.498(9) 1 calc R U P A 1
C8 C 0.2258(4) 0.5137(4) 0.7009(3) 0.0584(19) Uani 0.498(9) 1 d D U P A 1
H8A H 0.197442 0.550431 0.675246 0.088 Uiso 0.498(9) 1 calc R U P A 1
H8B H 0.178191 0.495319 0.725344 0.088 Uiso 0.498(9) 1 calc R U P A 1
H8C H 0.237557 0.488177 0.658694 0.088 Uiso 0.498(9) 1 calc R U P A 1
C5A C 0.3257(5) 0.5190(4) 0.7621(6) 0.0299(16) Uani 0.502(9) 1 d D U P A 2
C6A C 0.3846(7) 0.4805(3) 0.8327(4) 0.0507(19) Uani 0.502(9) 1 d D U P A 2
H6AA H 0.337388 0.460092 0.855557 0.076 Uiso 0.502(9) 1 calc R U P A 2
H6AB H 0.430599 0.504244 0.876097 0.076 Uiso 0.502(9) 1 calc R U P A 2
H6AC H 0.423925 0.452402 0.812215 0.076 Uiso 0.502(9) 1 calc R U P A 2
C7A C 0.2647(6) 0.5638(2) 0.7911(6) 0.0619(18) Uani 0.502(9) 1 d D U P A 2
H7AA H 0.310465 0.587966 0.834037 0.093 Uiso 0.502(9) 1 calc R U P A 2
H7AB H 0.216374 0.544448 0.813829 0.093 Uiso 0.502(9) 1 calc R U P A 2
H7AC H 0.227833 0.588142 0.744173 0.093 Uiso 0.502(9) 1 calc R U P A 2
C8A C 0.2590(4) 0.4815(2) 0.6939(2) 0.0428(12) Uani 0.502(9) 1 d D U P A 2
H8AA H 0.223158 0.505740 0.646623 0.064 Uiso 0.502(9) 1 calc R U P A 2
H8AB H 0.209668 0.461117 0.714493 0.064 Uiso 0.502(9) 1 calc R U P A 2
H8AC H 0.300962 0.453241 0.676450 0.064 Uiso 0.502(9) 1 calc R U P A 2
O4 O 0.53359(8) 0.60622(4) 0.69087(6) 0.02448(19) Uani 1 1 d D U . . .
C9 C 0.52010(11) 0.66831(6) 0.68552(9) 0.0282(3) Uani 1 1 d D U . . .
C10 C 0.5059(4) 0.69484(14) 0.7615(3) 0.0541(12) Uani 0.572(4) 1 d D U P B 1
H10A H 0.495349 0.736550 0.753172 0.081 Uiso 0.572(4) 1 calc R U P B 1
H10B H 0.566371 0.687861 0.808943 0.081 Uiso 0.572(4) 1 calc R U P B 1
H10C H 0.446813 0.677507 0.772289 0.081 Uiso 0.572(4) 1 calc R U P B 1
C11 C 0.6158(2) 0.69336(13) 0.6705(2) 0.0397(8) Uani 0.572(4) 1 d D U P B 1
H11A H 0.625451 0.675354 0.621194 0.060 Uiso 0.572(4) 1 calc R U P B 1
H11B H 0.674855 0.685462 0.718678 0.060 Uiso 0.572(4) 1 calc R U P B 1
H11C H 0.607936 0.735203 0.662009 0.060 Uiso 0.572(4) 1 calc R U P B 1
C12 C 0.4289(3) 0.68062(16) 0.6100(3) 0.0534(11) Uani 0.572(4) 1 d D U P B 1
H12A H 0.420335 0.722478 0.602163 0.080 Uiso 0.572(4) 1 calc R U P B 1
H12B H 0.367935 0.664031 0.618571 0.080 Uiso 0.572(4) 1 calc R U P B 1
H12C H 0.439791 0.663264 0.560776 0.080 Uiso 0.572(4) 1 calc R U P B 1
C10A C 0.4373(3) 0.68700(17) 0.7238(3) 0.0349(9) Uani 0.428(4) 1 d D U P B 2
H10D H 0.373167 0.668083 0.694020 0.052 Uiso 0.428(4) 1 calc R U P B 2
H10E H 0.428622 0.729022 0.719242 0.052 Uiso 0.428(4) 1 calc R U P B 2
H10F H 0.457464 0.675725 0.782269 0.052 Uiso 0.428(4) 1 calc R U P B 2
C11A C 0.6199(3) 0.69409(17) 0.7363(4) 0.0440(12) Uani 0.428(4) 1 d D U P B 2
H11D H 0.674752 0.677578 0.718380 0.066 Uiso 0.428(4) 1 calc R U P B 2
H11E H 0.631611 0.685346 0.794977 0.066 Uiso 0.428(4) 1 calc R U P B 2
H11F H 0.618092 0.736066 0.728327 0.066 Uiso 0.428(4) 1 calc R U P B 2
C12A C 0.4872(6) 0.6834(2) 0.5957(3) 0.0555(15) Uani 0.428(4) 1 d D U P B 2
H12D H 0.536587 0.668489 0.570178 0.083 Uiso 0.428(4) 1 calc R U P B 2
H12E H 0.482696 0.725551 0.589434 0.083 Uiso 0.428(4) 1 calc R U P B 2
H12F H 0.420721 0.666249 0.568446 0.083 Uiso 0.428(4) 1 calc R U P B 2
O6 O 0.38115(7) 0.31841(4) 0.72637(7) 0.0282(2) Uani 1 1 d D U . . .
C13 C 0.30674(11) 0.28469(7) 0.74923(10) 0.0303(3) Uani 1 1 d D U . . .
C14 C 0.2869(10) 0.3112(5) 0.8243(6) 0.059(3) Uani 0.55(3) 1 d D U P C 1
H14A H 0.262359 0.350853 0.811523 0.088 Uiso 0.55(3) 1 calc R U P C 1
H14B H 0.349725 0.311497 0.870905 0.088 Uiso 0.55(3) 1 calc R U P C 1
H14C H 0.235593 0.288307 0.839181 0.088 Uiso 0.55(3) 1 calc R U P C 1
C15 C 0.3338(12) 0.2218(4) 0.7585(9) 0.0428(18) Uani 0.55(3) 1 d D U P C 1
H15A H 0.331516 0.205823 0.704518 0.064 Uiso 0.55(3) 1 calc R U P C 1
H15B H 0.285274 0.201201 0.779786 0.064 Uiso 0.55(3) 1 calc R U P C 1
H15C H 0.402158 0.217293 0.797380 0.064 Uiso 0.55(3) 1 calc R U P C 1
C16 C 0.2093(6) 0.2959(6) 0.6770(6) 0.0460(17) Uani 0.55(3) 1 d D U P C 1
H16A H 0.193709 0.337310 0.673822 0.069 Uiso 0.55(3) 1 calc R U P C 1
H16B H 0.153031 0.274355 0.686375 0.069 Uiso 0.55(3) 1 calc R U P C 1
H16C H 0.219169 0.283198 0.624973 0.069 Uiso 0.55(3) 1 calc R U P C 1
O8 O 0.54408(8) 0.25541(4) 0.72340(6) 0.0289(2) Uani 1 1 d D U . . .
C21 C 0.5495(8) 0.2415(4) 0.6412(4) 0.0277(14) Uani 0.55(3) 1 d D U P C 1
C22 C 0.5427(11) 0.1758(4) 0.6353(9) 0.0413(16) Uani 0.55(3) 1 d D U P C 1
H22A H 0.545465 0.163424 0.580823 0.062 Uiso 0.55(3) 1 calc R U P C 1
H22B H 0.478671 0.163014 0.642649 0.062 Uiso 0.55(3) 1 calc R U P C 1
H22C H 0.599445 0.158741 0.678653 0.062 Uiso 0.55(3) 1 calc R U P C 1
C23 C 0.6483(10) 0.2643(7) 0.6319(9) 0.043(2) Uani 0.55(3) 1 d D U P C 1
H23A H 0.653889 0.252506 0.577996 0.065 Uiso 0.55(3) 1 calc R U P C 1
H23B H 0.705469 0.248592 0.676197 0.065 Uiso 0.55(3) 1 calc R U P C 1
H23C H 0.649059 0.306616 0.635379 0.065 Uiso 0.55(3) 1 calc R U P C 1
C24 C 0.4599(9) 0.2690(6) 0.5743(8) 0.0426(19) Uani 0.55(3) 1 d D U P C 1
H24A H 0.456881 0.253418 0.519849 0.064 Uiso 0.55(3) 1 calc R U P C 1
H24B H 0.469183 0.310984 0.574329 0.064 Uiso 0.55(3) 1 calc R U P C 1
H24C H 0.396710 0.260100 0.586011 0.064 Uiso 0.55(3) 1 calc R U P C 1
C14A C 0.2979(8) 0.3107(6) 0.8282(6) 0.041(2) Uani 0.45(3) 1 d D U P C 2
H14D H 0.281851 0.351890 0.819583 0.061 Uiso 0.45(3) 1 calc R U P C 2
H14E H 0.362266 0.306004 0.872502 0.061 Uiso 0.45(3) 1 calc R U P C 2
H14F H 0.243933 0.291045 0.843744 0.061 Uiso 0.45(3) 1 calc R U P C 2
C15A C 0.3442(14) 0.2221(4) 0.7724(13) 0.049(3) Uani 0.45(3) 1 d D U P C 2
H15D H 0.290871 0.199746 0.785164 0.073 Uiso 0.45(3) 1 calc R U P C 2
H15E H 0.404818 0.222750 0.821007 0.073 Uiso 0.45(3) 1 calc R U P C 2
H15F H 0.360464 0.204199 0.725765 0.073 Uiso 0.45(3) 1 calc R U P C 2
C16A C 0.2139(9) 0.2818(9) 0.6743(8) 0.062(3) Uani 0.45(3) 1 d D U P C 2
H16D H 0.192697 0.321027 0.654725 0.094 Uiso 0.45(3) 1 calc R U P C 2
H16E H 0.159043 0.262489 0.689065 0.094 Uiso 0.45(3) 1 calc R U P C 2
H16F H 0.229533 0.259986 0.630224 0.094 Uiso 0.45(3) 1 calc R U P C 2
C21A C 0.5372(10) 0.2363(5) 0.6407(6) 0.035(2) Uani 0.45(3) 1 d D U P C 2
C22A C 0.5362(17) 0.1708(6) 0.6442(14) 0.058(4) Uani 0.45(3) 1 d D U P C 2
H22D H 0.477150 0.157831 0.659467 0.086 Uiso 0.45(3) 1 calc R U P C 2
H22E H 0.598218 0.157122 0.685549 0.086 Uiso 0.45(3) 1 calc R U P C 2
H22F H 0.532643 0.155003 0.589727 0.086 Uiso 0.45(3) 1 calc R U P C 2
C23A C 0.6337(11) 0.2585(7) 0.6251(10) 0.0345(18) Uani 0.45(3) 1 d D U P C 2
H23D H 0.637657 0.243100 0.572442 0.052 Uiso 0.45(3) 1 calc R U P C 2
H23E H 0.692965 0.245903 0.670240 0.052 Uiso 0.45(3) 1 calc R U P C 2
H23F H 0.632091 0.300859 0.622714 0.052 Uiso 0.45(3) 1 calc R U P C 2
C24A C 0.4427(10) 0.2600(8) 0.5775(9) 0.041(2) Uani 0.45(3) 1 d D U P C 2
H24D H 0.442211 0.248781 0.521731 0.061 Uiso 0.45(3) 1 calc R U P C 2
H24E H 0.442369 0.302258 0.581564 0.061 Uiso 0.45(3) 1 calc R U P C 2
H24F H 0.382539 0.244334 0.588524 0.061 Uiso 0.45(3) 1 calc R U P C 2
C17 C 0.63709(11) 0.30148(6) 0.91518(9) 0.0275(3) Uani 1 1 d . . . . .
C18 C 0.63402(15) 0.33143(8) 0.99475(11) 0.0430(4) Uani 1 1 d . . . . .
H18A H 0.623633 0.373002 0.984677 0.064 Uiso 1 1 calc R U . . .
H18B H 0.698230 0.324932 1.038557 0.064 Uiso 1 1 calc R U . . .
H18C H 0.578239 0.315533 1.011995 0.064 Uiso 1 1 calc R U . . .
C19 C 0.65133(14) 0.23682(7) 0.92859(11) 0.0384(4) Uani 1 1 d . . . . .
H19A H 0.649757 0.218160 0.876368 0.058 Uiso 1 1 calc R U . . .
H19B H 0.596710 0.221273 0.947660 0.058 Uiso 1 1 calc R U . . .
H19C H 0.716719 0.229258 0.970418 0.058 Uiso 1 1 calc R U . . .
C20 C 0.72128(13) 0.32687(9) 0.88599(12) 0.0420(4) Uani 1 1 d . . . . .
H20A H 0.723081 0.307005 0.835467 0.063 Uiso 1 1 calc R U . . .
H20B H 0.786394 0.321831 0.929292 0.063 Uiso 1 1 calc R U . . .
H20C H 0.708603 0.368145 0.874412 0.063 Uiso 1 1 calc R U . . .
O10 O 0.92304(8) 0.44796(5) 0.72898(7) 0.0312(2) Uani 1 1 d D U . . .
C25 C 0.9565(6) 0.4272(5) 0.8134(4) 0.0306(15) Uani 0.58(5) 1 d D U P D 1
C26 C 0.9001(12) 0.4587(7) 0.8643(8) 0.040(2) Uani 0.58(5) 1 d D U P D 1
H26A H 0.913719 0.500243 0.863991 0.061 Uiso 0.58(5) 1 calc R U P D 1
H26B H 0.923040 0.444366 0.921430 0.061 Uiso 0.58(5) 1 calc R U P D 1
H26C H 0.827240 0.451805 0.840357 0.061 Uiso 0.58(5) 1 calc R U P D 1
C27 C 0.9439(11) 0.3620(5) 0.8158(10) 0.043(2) Uani 0.58(5) 1 d D U P D 1
H27A H 0.871933 0.352154 0.792907 0.065 Uiso 0.58(5) 1 calc R U P D 1
H27B H 0.969596 0.348534 0.873210 0.065 Uiso 0.58(5) 1 calc R U P D 1
H27C H 0.981854 0.343439 0.782740 0.065 Uiso 0.58(5) 1 calc R U P D 1
C28 C 1.0700(6) 0.4422(8) 0.8445(8) 0.0418(19) Uani 0.58(5) 1 d D U P D 1
H28A H 1.103524 0.426350 0.806242 0.063 Uiso 0.58(5) 1 calc R U P D 1
H28B H 1.100427 0.425631 0.899731 0.063 Uiso 0.58(5) 1 calc R U P D 1
H28C H 1.078221 0.484325 0.847342 0.063 Uiso 0.58(5) 1 calc R U P D 1
C25A C 0.9599(10) 0.4211(7) 0.8104(5) 0.034(2) Uani 0.42(5) 1 d D U P D 2
C26A C 0.9102(16) 0.4519(9) 0.8670(11) 0.038(2) Uani 0.42(5) 1 d D U P D 2
H26D H 0.928554 0.492973 0.870517 0.057 Uiso 0.42(5) 1 calc R U P D 2
H26E H 0.933649 0.434699 0.922424 0.057 Uiso 0.42(5) 1 calc R U P D 2
H26F H 0.836465 0.448052 0.844543 0.057 Uiso 0.42(5) 1 calc R U P D 2
C27A C 0.9308(16) 0.3576(5) 0.8034(13) 0.039(2) Uani 0.42(5) 1 d D U P D 2
H27D H 0.856989 0.353985 0.781191 0.059 Uiso 0.42(5) 1 calc R U P D 2
H27E H 0.954531 0.339578 0.858249 0.059 Uiso 0.42(5) 1 calc R U P D 2
H27F H 0.962150 0.338217 0.766071 0.059 Uiso 0.42(5) 1 calc R U P D 2
C28A C 1.0731(10) 0.4292(12) 0.8402(13) 0.051(3) Uani 0.42(5) 1 d D U P D 2
H28D H 1.104207 0.404386 0.808014 0.076 Uiso 0.42(5) 1 calc R U P D 2
H28E H 1.099419 0.418857 0.898949 0.076 Uiso 0.42(5) 1 calc R U P D 2
H28F H 1.089267 0.469702 0.832955 0.076 Uiso 0.42(5) 1 calc R U P D 2
O11 O 0.82109(9) 0.37900(5) 0.59991(8) 0.0346(2) Uani 1 1 d D U . . .
C29 C 0.8866(6) 0.3622(3) 0.5516(4) 0.0381(12) Uani 0.65(2) 1 d D U P E 1
C30 C 0.8790(10) 0.2965(2) 0.5458(7) 0.0605(19) Uani 0.65(2) 1 d D U P E 1
H30A H 0.808607 0.285272 0.518071 0.091 Uiso 0.65(2) 1 calc R U P E 1
H30B H 0.901495 0.279888 0.601670 0.091 Uiso 0.65(2) 1 calc R U P E 1
H30C H 0.922137 0.282034 0.514000 0.091 Uiso 0.65(2) 1 calc R U P E 1
C31 C 0.9957(6) 0.3819(6) 0.5932(8) 0.0511(19) Uani 0.65(2) 1 d D U P E 1
H31A H 1.038480 0.368955 0.560257 0.077 Uiso 0.65(2) 1 calc R U P E 1
H31B H 1.020674 0.365263 0.648907 0.077 Uiso 0.65(2) 1 calc R U P E 1
H31C H 0.997777 0.424182 0.597078 0.077 Uiso 0.65(2) 1 calc R U P E 1
C32 C 0.8488(5) 0.3891(3) 0.4653(4) 0.0430(12) Uani 0.65(2) 1 d D U P E 1
H32A H 0.891975 0.376451 0.432523 0.065 Uiso 0.65(2) 1 calc R U P E 1
H32B H 0.851239 0.431300 0.470132 0.065 Uiso 0.65(2) 1 calc R U P E 1
H32C H 0.778898 0.376763 0.437928 0.065 Uiso 0.65(2) 1 calc R U P E 1
C29A C 0.8912(11) 0.3584(6) 0.5588(8) 0.045(3) Uani 0.35(2) 1 d D U P E 2
C30A C 0.9079(10) 0.2943(4) 0.5787(13) 0.055(3) Uani 0.35(2) 1 d D U P E 2
H30D H 0.842271 0.274844 0.566472 0.082 Uiso 0.35(2) 1 calc R U P E 2
H30E H 0.945629 0.289564 0.637565 0.082 Uiso 0.35(2) 1 calc R U P E 2
H30F H 0.946637 0.277380 0.544992 0.082 Uiso 0.35(2) 1 calc R U P E 2
C31A C 0.9902(12) 0.3919(9) 0.5869(16) 0.050(3) Uani 0.35(2) 1 d D U P E 2
H31D H 1.035832 0.377789 0.557147 0.075 Uiso 0.35(2) 1 calc R U P E 2
H31E H 1.021949 0.386455 0.646578 0.075 Uiso 0.35(2) 1 calc R U P E 2
H31F H 0.976606 0.433091 0.575092 0.075 Uiso 0.35(2) 1 calc R U P E 2
C32A C 0.8386(13) 0.3715(9) 0.4678(8) 0.061(3) Uani 0.35(2) 1 d D U P E 2
H32D H 0.882341 0.359732 0.435003 0.091 Uiso 0.35(2) 1 calc R U P E 2
H32E H 0.824977 0.413042 0.460721 0.091 Uiso 0.35(2) 1 calc R U P E 2
H32F H 0.774589 0.350151 0.448959 0.091 Uiso 0.35(2) 1 calc R U P E 2
C33 C 0.82649(12) 0.55188(6) 0.60230(10) 0.0294(3) Uani 1 1 d . . . . .
C34 C 0.79056(15) 0.57254(7) 0.67289(12) 0.0410(4) Uani 1 1 d . . . . .
H34A H 0.802982 0.614140 0.680860 0.061 Uiso 1 1 calc R U . . .
H34B H 0.827519 0.551989 0.723736 0.061 Uiso 1 1 calc R U . . .
H34C H 0.717881 0.564898 0.659889 0.061 Uiso 1 1 calc R U . . .
C35 C 0.93972(14) 0.56194(9) 0.62134(14) 0.0460(4) Uani 1 1 d . . . . .
H35A H 0.961432 0.548147 0.574905 0.069 Uiso 1 1 calc R U . . .
H35B H 0.976399 0.540822 0.671735 0.069 Uiso 1 1 calc R U . . .
H35C H 0.954250 0.603326 0.629658 0.069 Uiso 1 1 calc R U . . .
C36 C 0.76835(17) 0.58160(8) 0.52204(12) 0.0478(5) Uani 1 1 d . . . . .
H36A H 0.788434 0.565150 0.476234 0.057 Uiso 1 1 calc R U . . .
H36B H 0.783525 0.623047 0.526424 0.057 Uiso 1 1 calc R U . . .
H36C H 0.695541 0.575791 0.511593 0.057 Uiso 1 1 calc R U . . .

loop_
_atom_site_aniso_label
_atom_site_aniso_U_11
_atom_site_aniso_U_22
_atom_site_aniso_U_33
_atom_site_aniso_U_23
_atom_site_aniso_U_13
_atom_site_aniso_U_12
Rb1 0.02888(7) 0.03261(8) 0.01781(6) -0.00025(5) 0.00539(5) 0.00558(5)
Ti1 0.02030(11) 0.01831(10) 0.01725(10) 0.00037(8) 0.00684(8) 0.00136(8)
Si1 0.02419(17) 0.02044(16) 0.01621(16) -0.00143(12) 0.00785(13) -0.00119(13)
Si2 0.02182(17) 0.02101(17) 0.02323(18) 0.00440(13) 0.00679(14) 0.00136(13)
Si3 0.02240(17) 0.02495(18) 0.0305(2) 0.00080(15) 0.01185(15) 0.00235(14)
O1 0.0382(6) 0.0233(5) 0.0279(5) -0.0044(4) 0.0168(4) 0.0002(4)
O2 0.0252(5) 0.0295(5) 0.0165(4) -0.0028(4) 0.0049(4) 0.0028(4)
O5 0.0305(5) 0.0240(5) 0.0320(5) 0.0059(4) 0.0121(4) 0.0000(4)
O7 0.0269(5) 0.0312(5) 0.0249(5) 0.0029(4) 0.0059(4) 0.0009(4)
O9 0.0240(5) 0.0319(5) 0.0395(6) -0.0015(4) 0.0146(4) 0.0001(4)
O12 0.0318(5) 0.0249(5) 0.0282(5) -0.0004(4) 0.0099(4) 0.0004(4)
O13 0.0343(6) 0.0311(5) 0.0189(5) 0.0027(4) 0.0057(4) 0.0044(4)
C1 0.0289(7) 0.0338(7) 0.0180(6) -0.0015(5) 0.0030(5) 0.0050(6)
C2 0.0587(12) 0.0404(10) 0.0338(9) 0.0084(7) 0.0014(8) 0.0104(8)
C3 0.0275(8) 0.0703(13) 0.0345(9) -0.0062(9) 0.0070(7) -0.0011(8)
C4 0.0418(9) 0.0492(10) 0.0236(7) -0.0120(7) 0.0010(7) 0.0060(8)
O3 0.0249(5) 0.0342(5) 0.0202(5) 0.0017(4) 0.0081(4) -0.0058(4)
C5 0.024(2) 0.035(3) 0.026(3) 0.001(2) 0.0107(18) -0.0065(18)
C6 0.051(4) 0.031(2) 0.069(5) 0.006(2) 0.038(3) -0.001(2)
C7 0.049(2) 0.0395(19) 0.037(2) 0.0022(17) 0.0284(19) 0.0072(17)
C8 0.035(2) 0.107(5) 0.035(2) 0.002(2) 0.0127(16) -0.028(3)
C5A 0.041(3) 0.031(2) 0.024(2) -0.0035(18) 0.019(2) -0.0097(19)
C6A 0.055(3) 0.060(4) 0.035(3) 0.017(3) 0.011(2) -0.021(3)
C7A 0.087(4) 0.045(2) 0.081(4) -0.002(3) 0.065(4) -0.005(3)
C8A 0.048(2) 0.043(2) 0.0340(18) 0.0020(16) 0.0086(16) -0.0217(19)
O4 0.0307(5) 0.0218(4) 0.0230(5) 0.0009(4) 0.0113(4) -0.0017(4)
C9 0.0311(7) 0.0216(6) 0.0325(7) 0.0030(5) 0.0107(6) -0.0005(5)
C10 0.091(3) 0.0243(14) 0.059(2) 0.0044(14) 0.041(2) 0.0094(17)
C11 0.0340(14) 0.0276(13) 0.057(2) 0.0065(13) 0.0135(14) -0.0054(11)
C12 0.0386(18) 0.0404(18) 0.067(2) 0.0137(17) -0.0040(17) -0.0049(14)
C10A 0.035(2) 0.0274(17) 0.044(2) 0.0008(15) 0.0147(18) 0.0077(15)
C11A 0.0298(18) 0.0258(18) 0.075(3) -0.0069(19) 0.0141(19) -0.0023(14)
C12A 0.099(5) 0.034(2) 0.035(2) 0.0129(17) 0.024(2) 0.010(3)
O6 0.0220(5) 0.0286(5) 0.0332(5) 0.0043(4) 0.0073(4) 0.0008(4)
C13 0.0246(7) 0.0328(7) 0.0341(8) -0.0036(6) 0.0097(6) -0.0048(5)
C14 0.079(6) 0.055(4) 0.062(4) -0.031(3) 0.052(4) -0.028(4)
C15 0.040(3) 0.033(3) 0.058(4) -0.006(2) 0.019(3) -0.006(2)
C16 0.022(2) 0.062(4) 0.050(3) 0.002(2) 0.0051(17) -0.0070(19)
O8 0.0327(5) 0.0269(5) 0.0261(5) 0.0011(4) 0.0078(4) 0.0057(4)
C21 0.031(3) 0.027(2) 0.022(2) -0.0024(14) 0.0031(17) 0.0085(19)
C22 0.053(3) 0.034(2) 0.041(3) -0.007(2) 0.021(2) 0.003(2)
C23 0.038(4) 0.061(5) 0.036(4) -0.001(3) 0.019(3) 0.003(3)
C24 0.037(4) 0.056(4) 0.031(2) -0.004(2) 0.006(2) 0.009(3)
C14A 0.027(3) 0.047(4) 0.052(4) 0.002(3) 0.020(3) -0.006(3)
C15A 0.042(5) 0.029(3) 0.076(7) 0.008(3) 0.020(4) -0.011(2)
C16A 0.040(4) 0.075(7) 0.059(4) 0.007(4) -0.003(3) -0.011(4)
C21A 0.025(3) 0.051(4) 0.030(3) -0.001(2) 0.011(2) -0.001(2)
C22A 0.078(6) 0.040(4) 0.059(6) -0.012(3) 0.028(5) -0.001(3)
C23A 0.028(3) 0.042(3) 0.030(3) -0.004(2) 0.005(2) 0.005(3)
C24A 0.027(3) 0.066(6) 0.024(3) -0.004(3) 0.001(2) 0.006(3)
C17 0.0276(7) 0.0272(7) 0.0243(7) 0.0026(5) 0.0033(5) 0.0011(5)
C18 0.0531(11) 0.0399(9) 0.0303(8) -0.0053(7) 0.0046(8) 0.0071(8)
C19 0.0448(9) 0.0276(7) 0.0355(8) 0.0017(6) 0.0015(7) 0.0061(7)
C20 0.0280(8) 0.0519(10) 0.0418(9) 0.0074(8) 0.0045(7) -0.0054(7)
O10 0.0219(5) 0.0386(6) 0.0335(6) 0.0087(5) 0.0089(4) 0.0002(4)
C25 0.021(2) 0.038(3) 0.032(2) 0.0098(18) 0.0065(18) 0.0030(17)
C26 0.041(4) 0.053(5) 0.029(3) 0.003(2) 0.014(2) 0.011(3)
C27 0.041(3) 0.047(3) 0.042(4) 0.005(2) 0.013(3) 0.002(2)
C28 0.022(2) 0.057(5) 0.041(3) 0.014(3) 0.0021(17) 0.004(2)
C25A 0.034(4) 0.037(4) 0.034(3) 0.006(2) 0.017(3) 0.008(3)
C26A 0.031(4) 0.038(4) 0.042(4) 0.003(3) 0.008(3) 0.004(3)
C27A 0.058(6) 0.024(3) 0.036(4) 0.013(3) 0.014(4) 0.006(3)
C28A 0.037(3) 0.057(7) 0.054(5) 0.014(4) 0.007(3) 0.008(3)
O11 0.0391(6) 0.0270(5) 0.0455(7) -0.0033(5) 0.0247(5) 0.0034(4)
C29 0.042(2) 0.033(2) 0.047(2) 0.0015(17) 0.0265(19) 0.0146(16)
C30 0.094(5) 0.0332(17) 0.074(4) 0.003(2) 0.053(4) 0.021(2)
C31 0.038(2) 0.067(5) 0.056(3) 0.005(3) 0.0255(19) 0.021(2)
C32 0.045(2) 0.045(3) 0.0444(18) -0.0007(16) 0.0224(15) 0.0069(19)
C29A 0.056(5) 0.044(4) 0.045(4) 0.002(3) 0.030(3) 0.016(3)
C30A 0.053(5) 0.037(3) 0.081(7) -0.002(4) 0.031(5) 0.013(3)
C31A 0.054(5) 0.044(5) 0.066(6) 0.013(4) 0.041(4) 0.016(4)
C32A 0.070(6) 0.066(7) 0.056(4) 0.000(4) 0.033(3) 0.023(5)
C33 0.0339(7) 0.0254(7) 0.0301(7) -0.0014(5) 0.0119(6) -0.0038(5)
C34 0.0528(10) 0.0293(8) 0.0478(10) -0.0067(7) 0.0259(9) -0.0023(7)
C35 0.0394(9) 0.0435(10) 0.0584(12) 0.0046(9) 0.0201(9) -0.0095(8)
C36 0.0661(13) 0.0286(8) 0.0400(10) 0.0041(7) 0.0036(9) -0.0030(8)

loop_
_atom_type_symbol
_atom_type_description
_atom_type_scat_dispersion_real
_atom_type_scat_dispersion_imag
_atom_type_scat_source
C C 0.0033 0.0016 'International Tables Vol C Tables 4.2.6.8 and 6.1.1.4'
H H 0.0000 0.0000 'International Tables Vol C Tables 4.2.6.8 and 6.1.1.4'
O O 0.0106 0.0060 'International Tables Vol C Tables 4.2.6.8 and 6.1.1.4'
Si Si 0.0817 0.0704 'International Tables Vol C Tables 4.2.6.8 and 6.1.1.4'
Ti Ti 0.2776 0.4457 'International Tables Vol C Tables 4.2.6.8 and 6.1.1.4'
Rb Rb -0.9393 2.9676 'International Tables Vol C Tables 4.2.6.8 and 6.1.1.4'

loop_
_geom_angle_atom_site_label_1
_geom_angle_atom_site_label_2
_geom_angle_atom_site_label_3
_geom_angle
_geom_angle_site_symmetry_1
_geom_angle_site_symmetry_3
_geom_angle_publ_flag
O13 Rb1 O13 80.69(3) . 3_666 ?
O13 Rb1 O12 90.20(3) . . ?
O13 Rb1 O12 110.90(3) 3_666 . ?
O13 Rb1 O4 102.03(3) . 3_666 ?
O13 Rb1 O4 89.04(3) 3_666 3_666 ?
O12 Rb1 O4 158.21(3) . 3_666 ?
O13 Rb1 O3 150.18(3) . 3_666 ?
O13 Rb1 O3 91.72(3) 3_666 3_666 ?
O12 Rb1 O3 119.29(3) . 3_666 ?
O4 Rb1 O3 48.71(3) 3_666 3_666 ?
O13 Rb1 C12 94.10(9) . 3_666 ?
O13 Rb1 C12 129.42(6) 3_666 3_666 ?
O12 Rb1 C12 119.44(6) . 3_666 ?
O4 Rb1 C12 42.57(6) 3_666 3_666 ?
O3 Rb1 C12 68.56(8) 3_666 3_666 ?
O13 Rb1 Si1 123.22(2) . 3_666 ?
O13 Rb1 Si1 76.89(2) 3_666 3_666 ?
O12 Rb1 Si1 146.56(2) . 3_666 ?
O4 Rb1 Si1 27.670(18) 3_666 3_666 ?
O3 Rb1 Si1 27.666(19) 3_666 3_666 ?
C12 Rb1 Si1 64.28(7) 3_666 3_666 ?
O13 Rb1 C36 104.43(4) . . ?
O13 Rb1 C36 74.67(4) 3_666 . ?
O12 Rb1 C36 41.81(4) . . ?
O4 Rb1 C36 145.97(4) 3_666 . ?
O3 Rb1 C36 101.19(4) 3_666 . ?
C12 Rb1 C36 152.34(8) 3_666 . ?
Si1 Rb1 C36 118.32(3) 3_666 . ?
O13 Rb1 C12A 81.31(9) . 3_666 ?
O13 Rb1 C12A 119.44(11) 3_666 3_666 ?
O12 Rb1 C12A 126.45(10) . 3_666 ?
O4 Rb1 C12A 40.44(8) 3_666 3_666 ?
O3 Rb1 C12A 77.47(8) 3_666 3_666 ?
C12 Rb1 C12A 14.75(10) 3_666 3_666 ?
Si1 Rb1 C12A 66.51(7) 3_666 3_666 ?
C36 Rb1 C12A 165.73(12) . 3_666 ?
O13 Rb1 O1 111.31(3) . 3_666 ?
O13 Rb1 O1 51.06(3) 3_666 3_666 ?
O12 Rb1 O1 145.81(3) . 3_666 ?
O4 Rb1 O1 44.30(2) 3_666 3_666 ?
O3 Rb1 O1 46.14(3) 3_666 3_666 ?
C12 Rb1 O1 86.36(6) 3_666 3_666 ?
Si1 Rb1 O1 25.834(16) 3_666 3_666 ?
C36 Rb1 O1 105.21(3) . 3_666 ?
O13 Rb1 C32 123.29(10) . . ?
O13 Rb1 C32 151.42(12) 3_666 . ?
O12 Rb1 C32 58.87(11) . . ?
O4 Rb1 C32 99.41(11) 3_666 . ?
O3 Rb1 C32 74.38(10) 3_666 . ?
C12 Rb1 C32 69.06(14) 3_666 . ?
Si1 Rb1 C32 98.19(10) 3_666 . ?
C36 Rb1 C32 83.54(13) . . ?
O1 Rb1 C32 120.52(10) 3_666 . ?
O13 Rb1 Si3 74.21(2) . . ?
O13 Rb1 Si3 125.88(2) 3_666 . ?
O12 Rb1 Si3 25.73(2) . . ?
O4 Rb1 Si3 142.42(2) 3_666 . ?
O3 Rb1 Si3 131.02(2) 3_666 . ?
C12 Rb1 Si3 99.88(6) 3_666 . ?
Si1 Rb1 Si3 155.467(10) 3_666 . ?
C36 Rb1 Si3 66.69(3) . . ?
C12A Rb1 Si3 103.23(8) 3_666 . ?
O1 Rb1 Si3 171.514(18) 3_666 . ?
C32 Rb1 Si3 57.59(10) . . ?
O13 Ti1 O5 110.42(5) . . ?
O13 Ti1 O1 108.23(5) . . ?
O5 Ti1 O1 109.74(5) . . ?
O13 Ti1 O9 108.79(5) . . ?
O5 Ti1 O9 110.81(5) . . ?
O1 Ti1 O9 108.79(5) . . ?
O13 Ti1 Rb1 40.06(4) . 3_666 ?
O5 Ti1 Rb1 119.51(3) . 3_666 ?
O1 Ti1 Rb1 68.55(3) . 3_666 ?
O9 Ti1 Rb1 127.35(4) . 3_666 ?
O13 Ti1 Rb1 37.39(4) . . ?
O5 Ti1 Rb1 127.93(4) . . ?
O1 Ti1 Rb1 118.58(3) . . ?
O9 Ti1 Rb1 71.51(4) . . ?
Rb1 Ti1 Rb1 66.235(5) 3_666 . ?
O1 Si1 O2 112.70(6) . . ?
O1 Si1 O3 112.11(6) . . ?
O2 Si1 O3 108.50(5) . . ?
O1 Si1 O4 106.01(5) . . ?
O2 Si1 O4 113.58(5) . . ?
O3 Si1 O4 103.64(5) . . ?
O1 Si1 Rb1 80.77(4) . 3_666 ?
O2 Si1 Rb1 166.38(4) . 3_666 ?
O3 Si1 Rb1 62.44(4) . 3_666 ?
O4 Si1 Rb1 62.07(4) . 3_666 ?
O5 Si2 O6 107.26(6) . . ?
O5 Si2 O8 111.16(6) . . ?
O6 Si2 O8 112.87(6) . . ?
O5 Si2 O7 113.04(6) . . ?
O6 Si2 O7 105.59(6) . . ?
O8 Si2 O7 106.88(6) . . ?
O9 Si3 O10 112.13(6) . . ?
O9 Si3 O11 106.23(6) . . ?
O10 Si3 O11 113.92(6) . . ?
O9 Si3 O12 112.53(6) . . ?
O10 Si3 O12 107.23(6) . . ?
O11 Si3 O12 104.66(6) . . ?
O9 Si3 Rb1 79.98(4) . . ?
O10 Si3 Rb1 159.77(4) . . ?
O11 Si3 Rb1 75.78(5) . . ?
O12 Si3 Rb1 52.54(4) . . ?
Si1 O1 Ti1 155.86(7) . . ?
Si1 O1 Rb1 73.39(4) . 3_666 ?
Ti1 O1 Rb1 82.87(4) . 3_666 ?
C1 O2 Si1 131.59(9) . . ?
Si2 O5 Ti1 178.05(7) . . ?
C17 O7 Si2 131.10(9) . . ?
Si3 O9 Ti1 155.21(8) . . ?
C33 O12 Si3 130.51(10) . . ?
C33 O12 Rb1 115.71(8) . . ?
Si3 O12 Rb1 101.74(5) . . ?
Ti1 O13 Rb1 121.14(5) . . ?
Ti1 O13 Rb1 117.31(5) . 3_666 ?
Rb1 O13 Rb1 99.31(3) . 3_666 ?
O2 C1 C3 110.67(12) . . ?
O2 C1 C4 105.48(12) . . ?
C3 C1 C4 110.75(15) . . ?
O2 C1 C2 109.20(13) . . ?
C3 C1 C2 110.02(15) . . ?
C4 C1 C2 110.63(14) . . ?
C1 C2 H2A 109.5 . . ?
C1 C2 H2B 109.5 . . ?
H2A C2 H2B 109.5 . . ?
C1 C2 H2C 109.5 . . ?
H2A C2 H2C 109.5 . . ?
H2B C2 H2C 109.5 . . ?
C1 C3 H3A 109.5 . . ?
C1 C3 H3B 109.5 . . ?
H3A C3 H3B 109.5 . . ?
C1 C3 H3C 109.5 . . ?
H3A C3 H3C 109.5 . . ?
H3B C3 H3C 109.5 . . ?
C1 C4 H4A 109.5 . . ?
C1 C4 H4B 109.5 . . ?
H4A C4 H4B 109.5 . . ?
C1 C4 H4C 109.5 . . ?
H4A C4 H4C 109.5 . . ?
H4B C4 H4C 109.5 . . ?
C5A O3 Si1 130.6(4) . . ?
C5 O3 Si1 130.2(3) . . ?
C5 O3 Rb1 129.5(3) . 3_666 ?
Si1 O3 Rb1 89.89(4) . 3_666 ?
O3 C5 C6 110.5(5) . . ?
O3 C5 C7 108.8(5) . . ?
C6 C5 C7 110.6(6) . . ?
O3 C5 C8 105.4(5) . . ?
C6 C5 C8 110.9(6) . . ?
C7 C5 C8 110.5(5) . . ?
C5 C6 H6A 109.5 . . ?
C5 C6 H6B 109.5 . . ?
H6A C6 H6B 109.5 . . ?
C5 C6 H6C 109.5 . . ?
H6A C6 H6C 109.5 . . ?
H6B C6 H6C 109.5 . . ?
C5 C7 H7A 109.5 . . ?
C5 C7 H7B 109.5 . . ?
H7A C7 H7B 109.5 . . ?
C5 C7 H7C 109.5 . . ?
H7A C7 H7C 109.5 . . ?
H7B C7 H7C 109.5 . . ?
C5 C8 H8A 109.5 . . ?
C5 C8 H8B 109.5 . . ?
H8A C8 H8B 109.5 . . ?
C5 C8 H8C 109.5 . . ?
H8A C8 H8C 109.5 . . ?
H8B C8 H8C 109.5 . . ?
O3 C5A C8A 106.8(5) . . ?
O3 C5A C6A 112.7(6) . . ?
C8A C5A C6A 108.8(6) . . ?
O3 C5A C7A 105.3(6) . . ?
C8A C5A C7A 111.8(5) . . ?
C6A C5A C7A 111.4(7) . . ?
C5A C6A H6AA 109.5 . . ?
C5A C6A H6AB 109.5 . . ?
H6AA C6A H6AB 109.5 . . ?
C5A C6A H6AC 109.5 . . ?
H6AA C6A H6AC 109.5 . . ?
H6AB C6A H6AC 109.5 . . ?
C5A C7A H7AA 109.5 . . ?
C5A C7A H7AB 109.5 . . ?
H7AA C7A H7AB 109.5 . . ?
C5A C7A H7AC 109.5 . . ?
H7AA C7A H7AC 109.5 . . ?
H7AB C7A H7AC 109.5 . . ?
C5A C8A H8AA 109.5 . . ?
C5A C8A H8AB 109.5 . . ?
H8AA C8A H8AB 109.5 . . ?
C5A C8A H8AC 109.5 . . ?
H8AA C8A H8AC 109.5 . . ?
H8AB C8A H8AC 109.5 . . ?
C9 O4 Si1 132.36(9) . . ?
C9 O4 Rb1 113.31(8) . 3_666 ?
Si1 O4 Rb1 90.26(4) . 3_666 ?
O4 C9 C12A 106.9(2) . . ?
O4 C9 C10 113.71(16) . . ?
O4 C9 C11A 106.15(19) . . ?
C12A C9 C11A 115.3(3) . . ?
O4 C9 C12 107.21(18) . . ?
C10 C9 C12 110.6(3) . . ?
O4 C9 C11 106.40(15) . . ?
C10 C9 C11 109.8(2) . . ?
C12 C9 C11 109.0(2) . . ?
O4 C9 C10A 110.46(18) . . ?
C12A C9 C10A 109.3(3) . . ?
C11A C9 C10A 108.7(3) . . ?
C9 C10 H10A 109.5 . . ?
C9 C10 H10B 109.5 . . ?
H10A C10 H10B 109.5 . . ?
C9 C10 H10C 109.5 . . ?
H10A C10 H10C 109.5 . . ?
H10B C10 H10C 109.5 . . ?
C9 C11 H11A 109.5 . . ?
C9 C11 H11B 109.5 . . ?
H11A C11 H11B 109.5 . . ?
C9 C11 H11C 109.5 . . ?
H11A C11 H11C 109.5 . . ?
H11B C11 H11C 109.5 . . ?
C9 C12 Rb1 96.66(17) . 3_666 ?
C9 C12 H12A 109.5 . . ?
Rb1 C12 H12A 152.6 3_666 . ?
C9 C12 H12B 109.5 . . ?
Rb1 C12 H12B 67.5 3_666 . ?
H12A C12 H12B 109.5 . . ?
C9 C12 H12C 109.5 . . ?
Rb1 C12 H12C 51.6 3_666 . ?
H12A C12 H12C 109.5 . . ?
H12B C12 H12C 109.5 . . ?
C9 C10A H10D 109.5 . . ?
C9 C10A H10E 109.5 . . ?
H10D C10A H10E 109.5 . . ?
C9 C10A H10F 109.5 . . ?
H10D C10A H10F 109.5 . . ?
H10E C10A H10F 109.5 . . ?
C9 C11A H11D 109.5 . . ?
C9 C11A H11E 109.5 . . ?
H11D C11A H11E 109.5 . . ?
C9 C11A H11F 109.5 . . ?
H11D C11A H11F 109.5 . . ?
H11E C11A H11F 109.5 . . ?
C9 C12A Rb1 90.9(2) . 3_666 ?
C9 C12A H12D 109.5 . . ?
Rb1 C12A H12D 80.2 3_666 . ?
C9 C12A H12E 109.5 . . ?
Rb1 C12A H12E 151.8 3_666 . ?
H12D C12A H12E 109.5 . . ?
C9 C12A H12F 109.5 . . ?
Rb1 C12A H12F 43.4 3_666 . ?
H12D C12A H12F 109.5 . . ?
H12E C12A H12F 109.5 . . ?
C13 O6 Si2 131.32(10) . . ?
O6 C13 C15 112.2(6) . . ?
O6 C13 C16A 107.1(7) . . ?
O6 C13 C14A 106.6(5) . . ?
C16A C13 C14A 119.0(9) . . ?
O6 C13 C14 109.9(5) . . ?
C15 C13 C14 114.1(7) . . ?
O6 C13 C16 102.8(4) . . ?
C15 C13 C16 112.1(7) . . ?
C14 C13 C16 104.9(7) . . ?
O6 C13 C15A 111.3(7) . . ?
C16A C13 C15A 107.8(9) . . ?
C14A C13 C15A 105.1(8) . . ?
C13 C14 H14A 109.5 . . ?
C13 C14 H14B 109.5 . . ?
H14A C14 H14B 109.5 . . ?
C13 C14 H14C 109.5 . . ?
H14A C14 H14C 109.5 . . ?
H14B C14 H14C 109.5 . . ?
C13 C15 H15A 109.5 . . ?
C13 C15 H15B 109.5 . . ?
H15A C15 H15B 109.5 . . ?
C13 C15 H15C 109.5 . . ?
H15A C15 H15C 109.5 . . ?
H15B C15 H15C 109.5 . . ?
C13 C16 H16A 109.5 . . ?
C13 C16 H16B 109.5 . . ?
H16A C16 H16B 109.5 . . ?
C13 C16 H16C 109.5 . . ?
H16A C16 H16C 109.5 . . ?
H16B C16 H16C 109.5 . . ?
C21A O8 Si2 130.5(5) . . ?
C21 O8 Si2 128.8(3) . . ?
O8 C21 C23 109.7(7) . . ?
O8 C21 C22 105.2(7) . . ?
C23 C21 C22 112.3(8) . . ?
O8 C21 C24 110.3(7) . . ?
C23 C21 C24 109.2(8) . . ?
C22 C21 C24 110.1(8) . . ?
C21 C22 H22A 109.5 . . ?
C21 C22 H22B 109.5 . . ?
H22A C22 H22B 109.5 . . ?
C21 C22 H22C 109.5 . . ?
H22A C22 H22C 109.5 . . ?
H22B C22 H22C 109.5 . . ?
C21 C23 H23A 109.5 . . ?
C21 C23 H23B 109.5 . . ?
H23A C23 H23B 109.5 . . ?
C21 C23 H23C 109.5 . . ?
H23A C23 H23C 109.5 . . ?
H23B C23 H23C 109.5 . . ?
C21 C24 H24A 109.5 . . ?
C21 C24 H24B 109.5 . . ?
H24A C24 H24B 109.5 . . ?
C21 C24 H24C 109.5 . . ?
H24A C24 H24C 109.5 . . ?
H24B C24 H24C 109.5 . . ?
C13 C14A H14D 109.5 . . ?
C13 C14A H14E 109.5 . . ?
H14D C14A H14E 109.5 . . ?
C13 C14A H14F 109.5 . . ?
H14D C14A H14F 109.5 . . ?
H14E C14A H14F 109.5 . . ?
C13 C15A H15D 109.5 . . ?
C13 C15A H15E 109.5 . . ?
H15D C15A H15E 109.5 . . ?
C13 C15A H15F 109.5 . . ?
H15D C15A H15F 109.5 . . ?
H15E C15A H15F 109.5 . . ?
C13 C16A H16D 109.5 . . ?
C13 C16A H16E 109.5 . . ?
H16D C16A H16E 109.5 . . ?
C13 C16A H16F 109.5 . . ?
H16D C16A H16F 109.5 . . ?
H16E C16A H16F 109.5 . . ?
O8 C21A C24A 111.0(9) . . ?
O8 C21A C22A 105.4(10) . . ?
C24A C21A C22A 111.9(11) . . ?
O8 C21A C23A 105.4(9) . . ?
C24A C21A C23A 111.6(9) . . ?
C22A C21A C23A 111.2(10) . . ?
C21A C22A H22D 109.5 . . ?
C21A C22A H22E 109.5 . . ?
H22D C22A H22E 109.5 . . ?
C21A C22A H22F 109.5 . . ?
H22D C22A H22F 109.5 . . ?
H22E C22A H22F 109.5 . . ?
C21A C23A H23D 109.5 . . ?
C21A C23A H23E 109.5 . . ?
H23D C23A H23E 109.5 . . ?
C21A C23A H23F 109.5 . . ?
H23D C23A H23F 109.5 . . ?
H23E C23A H23F 109.5 . . ?
C21A C24A H24D 109.5 . . ?
C21A C24A H24E 109.5 . . ?
H24D C24A H24E 109.5 . . ?
C21A C24A H24F 109.5 . . ?
H24D C24A H24F 109.5 . . ?
H24E C24A H24F 109.5 . . ?
O7 C17 C19 108.42(12) . . ?
O7 C17 C20 111.35(12) . . ?
C19 C17 C20 110.62(14) . . ?
O7 C17 C18 105.47(12) . . ?
C19 C17 C18 110.61(14) . . ?
C20 C17 C18 110.24(14) . . ?
C17 C18 H18A 109.5 . . ?
C17 C18 H18B 109.5 . . ?
H18A C18 H18B 109.5 . . ?
C17 C18 H18C 109.5 . . ?
H18A C18 H18C 109.5 . . ?
H18B C18 H18C 109.5 . . ?
C17 C19 H19A 109.5 . . ?
C17 C19 H19B 109.5 . . ?
H19A C19 H19B 109.5 . . ?
C17 C19 H19C 109.5 . . ?
H19A C19 H19C 109.5 . . ?
H19B C19 H19C 109.5 . . ?
C17 C20 H20A 109.5 . . ?
C17 C20 H20B 109.5 . . ?
H20A C20 H20B 109.5 . . ?
C17 C20 H20C 109.5 . . ?
H20A C20 H20C 109.5 . . ?
H20B C20 H20C 109.5 . . ?
C25 O10 Si3 131.4(3) . . ?
C25A O10 Si3 130.1(5) . . ?
O10 C25 C26 109.9(7) . . ?
O10 C25 C27 110.6(7) . . ?
C26 C25 C27 112.1(8) . . ?
O10 C25 C28 104.3(7) . . ?
C26 C25 C28 110.4(8) . . ?
C27 C25 C28 109.3(7) . . ?
C25 C26 H26A 109.5 . . ?
C25 C26 H26B 109.5 . . ?
H26A C26 H26B 109.5 . . ?
C25 C26 H26C 109.5 . . ?
H26A C26 H26C 109.5 . . ?
H26B C26 H26C 109.5 . . ?
C25 C27 H27A 109.5 . . ?
C25 C27 H27B 109.5 . . ?
H27A C27 H27B 109.5 . . ?
C25 C27 H27C 109.5 . . ?
H27A C27 H27C 109.5 . . ?
H27B C27 H27C 109.5 . . ?
C25 C28 H28A 109.5 . . ?
C25 C28 H28B 109.5 . . ?
H28A C28 H28B 109.5 . . ?
C25 C28 H28C 109.5 . . ?
H28A C28 H28C 109.5 . . ?
H28B C28 H28C 109.5 . . ?
O10 C25A C28A 106.8(11) . . ?
O10 C25A C27A 109.4(8) . . ?
C28A C25A C27A 111.8(11) . . ?
O10 C25A C26A 107.7(11) . . ?
C28A C25A C26A 111.0(11) . . ?
C27A C25A C26A 110.1(12) . . ?
C25A C26A H26D 109.5 . . ?
C25A C26A H26E 109.5 . . ?
H26D C26A H26E 109.5 . . ?
C25A C26A H26F 109.5 . . ?
H26D C26A H26F 109.5 . . ?
H26E C26A H26F 109.5 . . ?
C25A C27A H27D 109.5 . . ?
C25A C27A H27E 109.5 . . ?
H27D C27A H27E 109.5 . . ?
C25A C27A H27F 109.5 . . ?
H27D C27A H27F 109.5 . . ?
H27E C27A H27F 109.5 . . ?
C25A C28A H28D 109.5 . . ?
C25A C28A H28E 109.5 . . ?
H28D C28A H28E 109.5 . . ?
C25A C28A H28F 109.5 . . ?
H28D C28A H28F 109.5 . . ?
H28E C28A H28F 109.5 . . ?
C29A O11 Si3 132.5(6) . . ?
C29 O11 Si3 131.3(3) . . ?
O11 C29 C30 105.1(5) . . ?
O11 C29 C32 110.0(5) . . ?
C30 C29 C32 110.4(4) . . ?
O11 C29 C31 111.3(6) . . ?
C30 C29 C31 111.5(6) . . ?
C32 C29 C31 108.6(6) . . ?
C29 C30 H30A 109.5 . . ?
C29 C30 H30B 109.5 . . ?
H30A C30 H30B 109.5 . . ?
C29 C30 H30C 109.5 . . ?
H30A C30 H30C 109.5 . . ?
H30B C30 H30C 109.5 . . ?
C29 C31 H31A 109.5 . . ?
C29 C31 H31B 109.5 . . ?
H31A C31 H31B 109.5 . . ?
C29 C31 H31C 109.5 . . ?
H31A C31 H31C 109.5 . . ?
H31B C31 H31C 109.5 . . ?
C29 C32 Rb1 104.8(4) . . ?
C29 C32 H32A 109.5 . . ?
Rb1 C32 H32A 145.0 . . ?
C29 C32 H32B 109.5 . . ?
Rb1 C32 H32B 64.1 . . ?
H32A C32 H32B 109.5 . . ?
C29 C32 H32C 109.5 . . ?
Rb1 C32 H32C 50.4 . . ?
H32A C32 H32C 109.5 . . ?
H32B C32 H32C 109.5 . . ?
O11 C29A C31A 111.0(12) . . ?
O11 C29A C32A 104.0(10) . . ?
C31A C29A C32A 108.8(13) . . ?
O11 C29A C30A 107.0(9) . . ?
C31A C29A C30A 111.5(12) . . ?
C32A C29A C30A 114.3(9) . . ?
C29A C30A H30D 109.5 . . ?
C29A C30A H30E 109.5 . . ?
H30D C30A H30E 109.5 . . ?
C29A C30A H30F 109.5 . . ?
H30D C30A H30F 109.5 . . ?
H30E C30A H30F 109.5 . . ?
C29A C31A H31D 109.5 . . ?
C29A C31A H31E 109.5 . . ?
H31D C31A H31E 109.5 . . ?
C29A C31A H31F 109.5 . . ?
H31D C31A H31F 109.5 . . ?
H31E C31A H31F 109.5 . . ?
C29A C32A Rb1 106.8(8) . . ?
C29A C32A H32D 109.5 . . ?
Rb1 C32A H32D 142.4 . . ?
C29A C32A H32E 109.5 . . ?
Rb1 C32A H32E 47.6 . . ?
H32D C32A H32E 109.5 . . ?
C29A C32A H32F 109.5 . . ?
Rb1 C32A H32F 65.9 . . ?
H32D C32A H32F 109.5 . . ?
H32E C32A H32F 109.5 . . ?
O12 C33 C34 110.51(13) . . ?
O12 C33 C36 105.92(13) . . ?
C34 C33 C36 110.75(15) . . ?
O12 C33 C35 108.23(13) . . ?
C34 C33 C35 110.82(15) . . ?
C36 C33 C35 110.47(15) . . ?
C33 C34 H34A 109.5 . . ?
C33 C34 H34B 109.5 . . ?
H34A C34 H34B 109.5 . . ?
C33 C34 H34C 109.5 . . ?
H34A C34 H34C 109.5 . . ?
H34B C34 H34C 109.5 . . ?
C33 C35 H35A 109.5 . . ?
C33 C35 H35B 109.5 . . ?
H35A C35 H35B 109.5 . . ?
C33 C35 H35C 109.5 . . ?
H35A C35 H35C 109.5 . . ?
H35B C35 H35C 109.5 . . ?
C33 C36 Rb1 91.08(10) . . ?
C33 C36 H36A 109.5 . . ?
Rb1 C36 H36A 75.0 . . ?
C33 C36 H36B 109.5 . . ?
Rb1 C36 H36B 155.0 . . ?
H36A C36 H36B 109.5 . . ?
C33 C36 H36C 109.5 . . ?
Rb1 C36 H36C 48.2 . . ?
H36A C36 H36C 109.5 . . ?
H36B C36 H36C 109.5 . . ?

loop_
_geom_bond_atom_site_label_1
_geom_bond_atom_site_label_2
_geom_bond_distance
_geom_bond_site_symmetry_2
_geom_bond_publ_flag
Rb1 O13 2.7748(11) . ?
Rb1 O13 2.7979(11) 3_666 ?
Rb1 O12 2.9947(11) . ?
Rb1 O4 3.1076(10) 3_666 ?
Rb1 O3 3.1181(10) 3_666 ?
Rb1 C12 3.432(4) 3_666 ?
Rb1 Si1 3.5173(4) 3_666 ?
Rb1 C36 3.5186(19) . ?
Rb1 C12A 3.595(6) 3_666 ?
Rb1 O1 3.6228(11) 3_666 ?
Rb1 C32 3.630(8) . ?
Rb1 Si3 3.6941(4) . ?
Ti1 O13 1.6723(10) . ?
Ti1 O5 1.8450(10) . ?
Ti1 O1 1.8618(10) . ?
Ti1 O9 1.8646(10) . ?
Si1 O1 1.5994(10) . ?
Si1 O2 1.6198(10) . ?
Si1 O3 1.6331(11) . ?
Si1 O4 1.6333(10) . ?
Si2 O5 1.5962(10) . ?
Si2 O6 1.6207(11) . ?
Si2 O8 1.6248(11) . ?
Si2 O7 1.6323(11) . ?
Si3 O9 1.5998(11) . ?
Si3 O10 1.6239(12) . ?
Si3 O11 1.6282(11) . ?
Si3 O12 1.6379(11) . ?
O2 C1 1.4442(17) . ?
O7 C17 1.4339(17) . ?
O12 C33 1.4581(17) . ?
C1 C3 1.518(2) . ?
C1 C4 1.521(2) . ?
C1 C2 1.525(2) . ?
C2 H2A 0.9800 . ?
C2 H2B 0.9800 . ?
C2 H2C 0.9800 . ?
C3 H3A 0.9800 . ?
C3 H3B 0.9800 . ?
C3 H3C 0.9800 . ?
C4 H4A 0.9800 . ?
C4 H4B 0.9800 . ?
C4 H4C 0.9800 . ?
O3 C5A 1.454(6) . ?
O3 C5 1.458(6) . ?
C5 C6 1.513(9) . ?
C5 C7 1.516(9) . ?
C5 C8 1.518(7) . ?
C6 H6A 0.9800 . ?
C6 H6B 0.9800 . ?
C6 H6C 0.9800 . ?
C7 H7A 0.9800 . ?
C7 H7B 0.9800 . ?
C7 H7C 0.9800 . ?
C8 H8A 0.9800 . ?
C8 H8B 0.9800 . ?
C8 H8C 0.9800 . ?
C5A C8A 1.512(8) . ?
C5A C6A 1.514(9) . ?
C5A C7A 1.515(9) . ?
C6A H6AA 0.9800 . ?
C6A H6AB 0.9800 . ?
C6A H6AC 0.9800 . ?
C7A H7AA 0.9800 . ?
C7A H7AB 0.9800 . ?
C7A H7AC 0.9800 . ?
C8A H8AA 0.9800 . ?
C8A H8AB 0.9800 . ?
C8A H8AC 0.9800 . ?
O4 C9 1.4483(17) . ?
C9 C12A 1.492(4) . ?
C9 C10 1.495(4) . ?
C9 C11A 1.510(4) . ?
C9 C12 1.524(4) . ?
C9 C11 1.541(3) . ?
C9 C10A 1.546(4) . ?
C10 H10A 0.9800 . ?
C10 H10B 0.9800 . ?
C10 H10C 0.9800 . ?
C11 H11A 0.9800 . ?
C11 H11B 0.9800 . ?
C11 H11C 0.9800 . ?
C12 H12A 0.9800 . ?
C12 H12B 0.9800 . ?
C12 H12C 0.9800 . ?
C10A H10D 0.9800 . ?
C10A H10E 0.9800 . ?
C10A H10F 0.9800 . ?
C11A H11D 0.9800 . ?
C11A H11E 0.9800 . ?
C11A H11F 0.9800 . ?
C12A H12D 0.9800 . ?
C12A H12E 0.9800 . ?
C12A H12F 0.9800 . ?
O6 C13 1.4399(17) . ?
C13 C15 1.499(8) . ?
C13 C16A 1.507(9) . ?
C13 C14A 1.507(8) . ?
C13 C14 1.514(6) . ?
C13 C16 1.541(7) . ?
C13 C15A 1.548(9) . ?
C14 H14A 0.9800 . ?
C14 H14B 0.9800 . ?
C14 H14C 0.9800 . ?
C15 H15A 0.9800 . ?
C15 H15B 0.9800 . ?
C15 H15C 0.9800 . ?
C16 H16A 0.9800 . ?
C16 H16B 0.9800 . ?
C16 H16C 0.9800 . ?
O8 C21A 1.446(7) . ?
O8 C21 1.456(5) . ?
C21 C23 1.523(8) . ?
C21 C22 1.525(7) . ?
C21 C24 1.539(8) . ?
C22 H22A 0.9800 . ?
C22 H22B 0.9800 . ?
C22 H22C 0.9800 . ?
C23 H23A 0.9800 . ?
C23 H23B 0.9800 . ?
C23 H23C 0.9800 . ?
C24 H24A 0.9800 . ?
C24 H24B 0.9800 . ?
C24 H24C 0.9800 . ?
C14A H14D 0.9800 . ?
C14A H14E 0.9800 . ?
C14A H14F 0.9800 . ?
C15A H15D 0.9800 . ?
C15A H15E 0.9800 . ?
C15A H15F 0.9800 . ?
C16A H16D 0.9800 . ?
C16A H16E 0.9800 . ?
C16A H16F 0.9800 . ?
C21A C24A 1.517(10) . ?
C21A C22A 1.519(10) . ?
C21A C23A 1.532(10) . ?
C22A H22D 0.9800 . ?
C22A H22E 0.9800 . ?
C22A H22F 0.9800 . ?
C23A H23D 0.9800 . ?
C23A H23E 0.9800 . ?
C23A H23F 0.9800 . ?
C24A H24D 0.9800 . ?
C24A H24E 0.9800 . ?
C24A H24F 0.9800 . ?
C17 C19 1.517(2) . ?
C17 C20 1.521(2) . ?
C17 C18 1.530(2) . ?
C18 H18A 0.9800 . ?
C18 H18B 0.9800 . ?
C18 H18C 0.9800 . ?
C19 H19A 0.9800 . ?
C19 H19B 0.9800 . ?
C19 H19C 0.9800 . ?
C20 H20A 0.9800 . ?
C20 H20B 0.9800 . ?
C20 H20C 0.9800 . ?
O10 C25 1.445(5) . ?
O10 C25A 1.457(8) . ?
C25 C26 1.519(8) . ?
C25 C27 1.520(8) . ?
C25 C28 1.538(7) . ?
C26 H26A 0.9800 . ?
C26 H26B 0.9800 . ?
C26 H26C 0.9800 . ?
C27 H27A 0.9800 . ?
C27 H27B 0.9800 . ?
C27 H27C 0.9800 . ?
C28 H28A 0.9800 . ?
C28 H28B 0.9800 . ?
C28 H28C 0.9800 . ?
C25A C28A 1.507(11) . ?
C25A C27A 1.518(11) . ?
C25A C26A 1.522(11) . ?
C26A H26D 0.9800 . ?
C26A H26E 0.9800 . ?
C26A H26F 0.9800 . ?
C27A H27D 0.9800 . ?
C27A H27E 0.9800 . ?
C27A H27F 0.9800 . ?
C28A H28D 0.9800 . ?
C28A H28E 0.9800 . ?
C28A H28F 0.9800 . ?
O11 C29A 1.443(8) . ?
O11 C29 1.453(4) . ?
C29 C30 1.526(6) . ?
C29 C32 1.527(7) . ?
C29 C31 1.529(7) . ?
C30 H30A 0.9800 . ?
C30 H30B 0.9800 . ?
C30 H30C 0.9800 . ?
C31 H31A 0.9800 . ?
C31 H31B 0.9800 . ?
C31 H31C 0.9800 . ?
C32 H32A 0.9800 . ?
C32 H32B 0.9800 . ?
C32 H32C 0.9800 . ?
C29A C31A 1.520(12) . ?
C29A C32A 1.521(11) . ?
C29A C30A 1.523(11) . ?
C30A H30D 0.9800 . ?
C30A H30E 0.9800 . ?
C30A H30F 0.9800 . ?
C31A H31D 0.9800 . ?
C31A H31E 0.9800 . ?
C31A H31F 0.9800 . ?
C32A H32D 0.9800 . ?
C32A H32E 0.9800 . ?
C32A H32F 0.9800 . ?
C33 C34 1.510(2) . ?
C33 C36 1.517(2) . ?
C33 C35 1.522(2) . ?
C34 H34A 0.9800 . ?
C34 H34B 0.9800 . ?
C34 H34C 0.9800 . ?
C35 H35A 0.9800 . ?
C35 H35B 0.9800 . ?
C35 H35C 0.9800 . ?
C36 H36A 0.9800 . ?
C36 H36B 0.9800 . ?
C36 H36C 0.9800 . ?

loop_
_geom_torsion_atom_site_label_1
_geom_torsion_atom_site_label_2
_geom_torsion_atom_site_label_3
_geom_torsion_atom_site_label_4
_geom_torsion
_geom_torsion_site_symmetry_1
_geom_torsion_site_symmetry_2
_geom_torsion_site_symmetry_3
_geom_torsion_site_symmetry_4
_geom_torsion_publ_flag
O2 Si1 O1 Ti1 166.95(15) . . . . ?
O3 Si1 O1 Ti1 44.19(18) . . . . ?
O4 Si1 O1 Ti1 -68.23(17) . . . . ?
Rb1 Si1 O1 Ti1 -10.93(16) 3_666 . . . ?
O2 Si1 O1 Rb1 177.88(5) . . . 3_666 ?
O3 Si1 O1 Rb1 55.12(5) . . . 3_666 ?
O4 Si1 O1 Rb1 -57.30(4) . . . 3_666 ?
O13 Ti1 O1 Si1 16.19(18) . . . . ?
O5 Ti1 O1 Si1 -104.37(17) . . . . ?
O9 Ti1 O1 Si1 134.25(16) . . . . ?
Rb1 Ti1 O1 Si1 10.55(15) 3_666 . . . ?
Rb1 Ti1 O1 Si1 55.55(18) . . . . ?
O13 Ti1 O1 Rb1 5.64(5) . . . 3_666 ?
O5 Ti1 O1 Rb1 -114.92(4) . . . 3_666 ?
O9 Ti1 O1 Rb1 123.70(4) . . . 3_666 ?
Rb1 Ti1 O1 Rb1 45.01(3) . . . 3_666 ?
O1 Si1 O2 C1 28.72(14) . . . . ?
O3 Si1 O2 C1 153.48(12) . . . . ?
O4 Si1 O2 C1 -91.85(13) . . . . ?
Rb1 Si1 O2 C1 -160.20(13) 3_666 . . . ?
O5 Si2 O7 C17 -70.56(13) . . . . ?
O6 Si2 O7 C17 172.47(12) . . . . ?
O8 Si2 O7 C17 52.05(13) . . . . ?
O10 Si3 O9 Ti1 151.28(16) . . . . ?
O11 Si3 O9 Ti1 -83.67(18) . . . . ?
O12 Si3 O9 Ti1 30.29(19) . . . . ?
Rb1 Si3 O9 Ti1 -11.80(16) . . . . ?
O13 Ti1 O9 Si3 14.50(19) . . . . ?
O5 Ti1 O9 Si3 136.06(16) . . . . ?
O1 Ti1 O9 Si3 -103.20(17) . . . . ?
Rb1 Ti1 O9 Si3 -26.28(19) 3_666 . . . ?
Rb1 Ti1 O9 Si3 11.57(16) . . . . ?
O9 Si3 O12 C33 83.22(13) . . . . ?
O10 Si3 O12 C33 -40.54(14) . . . . ?
O11 Si3 O12 C33 -161.87(12) . . . . ?
Rb1 Si3 O12 C33 139.48(14) . . . . ?
O9 Si3 O12 Rb1 -56.27(6) . . . . ?
O10 Si3 O12 Rb1 179.98(5) . . . . ?
O11 Si3 O12 Rb1 58.65(6) . . . . ?
O5 Ti1 O13 Rb1 -126.38(5) . . . . ?
O1 Ti1 O13 Rb1 113.48(6) . . . . ?
O9 Ti1 O13 Rb1 -4.58(7) . . . . ?
Rb1 Ti1 O13 Rb1 121.65(8) 3_666 . . . ?
O5 Ti1 O13 Rb1 111.97(6) . . . 3_666 ?
O1 Ti1 O13 Rb1 -8.18(7) . . . 3_666 ?
O9 Ti1 O13 Rb1 -126.23(5) . . . 3_666 ?
Rb1 Ti1 O13 Rb1 -121.65(8) . . . 3_666 ?
Si1 O2 C1 C3 44.54(19) . . . . ?
Si1 O2 C1 C4 164.36(11) . . . . ?
Si1 O2 C1 C2 -76.72(17) . . . . ?
O1 Si1 O3 C5A 71.5(5) . . . . ?
O2 Si1 O3 C5A -53.6(5) . . . . ?
O4 Si1 O3 C5A -174.6(5) . . . . ?
Rb1 Si1 O3 C5A 137.4(5) 3_666 . . . ?
O1 Si1 O3 C5 80.3(5) . . . . ?
O2 Si1 O3 C5 -44.8(5) . . . . ?
O4 Si1 O3 C5 -165.8(5) . . . . ?
Rb1 Si1 O3 C5 146.3(5) 3_666 . . . ?
O1 Si1 O3 Rb1 -65.97(5) . . . 3_666 ?
O2 Si1 O3 Rb1 168.92(4) . . . 3_666 ?
O4 Si1 O3 Rb1 47.91(5) . . . 3_666 ?
Si1 O3 C5 C6 -40.8(8) . . . . ?
Rb1 O3 C5 C6 93.2(6) 3_666 . . . ?
Si1 O3 C5 C7 80.7(6) . . . . ?
Rb1 O3 C5 C7 -145.3(3) 3_666 . . . ?
Si1 O3 C5 C8 -160.7(4) . . . . ?
Rb1 O3 C5 C8 -26.7(8) 3_666 . . . ?
Si1 O3 C5A C8A -126.2(5) . . . . ?
Rb1 O3 C5A C8A -0.9(7) 3_666 . . . ?
Si1 O3 C5A C6A -6.7(9) . . . . ?
Rb1 O3 C5A C6A 118.5(6) 3_666 . . . ?
Si1 O3 C5A C7A 114.9(6) . . . . ?
Rb1 O3 C5A C7A -119.9(5) 3_666 . . . ?
O1 Si1 O4 C9 -167.28(12) . . . . ?
O2 Si1 O4 C9 -43.00(14) . . . . ?
O3 Si1 O4 C9 74.53(13) . . . . ?
Rb1 Si1 O4 C9 122.66(13) 3_666 . . . ?
O1 Si1 O4 Rb1 70.07(5) . . . 3_666 ?
O2 Si1 O4 Rb1 -165.65(4) . . . 3_666 ?
O3 Si1 O4 Rb1 -48.13(5) . . . 3_666 ?
Si1 O4 C9 C12A -145.2(3) . . . . ?
Rb1 O4 C9 C12A -31.7(3) 3_666 . . . ?
Si1 O4 C9 C10 14.4(3) . . . . ?
Rb1 O4 C9 C10 127.9(2) 3_666 . . . ?
Si1 O4 C9 C11A 91.2(3) . . . . ?
Rb1 O4 C9 C11A -155.2(2) 3_666 . . . ?
Si1 O4 C9 C12 -108.2(2) . . . . ?
Rb1 O4 C9 C12 5.4(2) 3_666 . . . ?
Si1 O4 C9 C11 135.33(18) . . . . ?
Rb1 O4 C9 C11 -111.12(17) 3_666 . . . ?
Si1 O4 C9 C10A -26.4(3) . . . . ?
Rb1 O4 C9 C10A 87.1(2) 3_666 . . . ?
O4 C9 C12 Rb1 -4.5(2) . . . 3_666 ?
C10 C9 C12 Rb1 -129.0(2) . . . 3_666 ?
C11 C9 C12 Rb1 110.28(18) . . . 3_666 ?
O4 C9 C12A Rb1 24.6(2) . . . 3_666 ?
C11A C9 C12A Rb1 142.3(2) . . . 3_666 ?
C10A C9 C12A Rb1 -94.9(2) . . . 3_666 ?
O5 Si2 O6 C13 -170.35(12) . . . . ?
O8 Si2 O6 C13 66.87(14) . . . . ?
O7 Si2 O6 C13 -49.54(14) . . . . ?
Si2 O6 C13 C15 -38.5(7) . . . . ?
Si2 O6 C13 C16A -146.8(8) . . . . ?
Si2 O6 C13 C14A 84.8(5) . . . . ?
Si2 O6 C13 C14 89.6(6) . . . . ?
Si2 O6 C13 C16 -159.2(5) . . . . ?
Si2 O6 C13 C15A -29.2(8) . . . . ?
O5 Si2 O8 C21A -53.6(8) . . . . ?
O6 Si2 O8 C21A 66.9(8) . . . . ?
O7 Si2 O8 C21A -177.4(8) . . . . ?
O5 Si2 O8 C21 -43.3(6) . . . . ?
O6 Si2 O8 C21 77.3(6) . . . . ?
O7 Si2 O8 C21 -167.0(6) . . . . ?
Si2 O8 C21 C23 85.8(8) . . . . ?
Si2 O8 C21 C22 -153.2(6) . . . . ?
Si2 O8 C21 C24 -34.5(9) . . . . ?
Si2 O8 C21A C24A -30.0(12) . . . . ?
Si2 O8 C21A C22A -151.3(9) . . . . ?
Si2 O8 C21A C23A 91.0(9) . . . . ?
Si2 O7 C17 C19 -87.65(15) . . . . ?
Si2 O7 C17 C20 34.27(19) . . . . ?
Si2 O7 C17 C18 153.84(12) . . . . ?
O9 Si3 O10 C25 34.1(7) . . . . ?
O11 Si3 O10 C25 -86.6(7) . . . . ?
O12 Si3 O10 C25 158.1(7) . . . . ?
Rb1 Si3 O10 C25 158.1(7) . . . . ?
O9 Si3 O10 C25A 42.3(9) . . . . ?
O11 Si3 O10 C25A -78.4(9) . . . . ?
O12 Si3 O10 C25A 166.3(9) . . . . ?
Rb1 Si3 O10 C25A 166.4(9) . . . . ?
Si3 O10 C25 C26 -74.2(9) . . . . ?
Si3 O10 C25 C27 50.1(11) . . . . ?
Si3 O10 C25 C28 167.5(6) . . . . ?
Si3 O10 C25A C28A 158.0(10) . . . . ?
Si3 O10 C25A C27A 36.8(15) . . . . ?
Si3 O10 C25A C26A -82.8(12) . . . . ?
O9 Si3 O11 C29A -176.4(8) . . . . ?
O10 Si3 O11 C29A -52.5(8) . . . . ?
O12 Si3 O11 C29A 64.4(8) . . . . ?
Rb1 Si3 O11 C29A 108.7(8) . . . . ?
O9 Si3 O11 C29 175.9(4) . . . . ?
O10 Si3 O11 C29 -60.1(4) . . . . ?
O12 Si3 O11 C29 56.7(4) . . . . ?
Rb1 Si3 O11 C29 101.0(4) . . . . ?
Si3 O11 C29 C30 157.9(5) . . . . ?
Si3 O11 C29 C32 -83.3(6) . . . . ?
Si3 O11 C29 C31 37.2(9) . . . . ?
O11 C29 C32 Rb1 -5.3(6) . . . . ?
C30 C29 C32 Rb1 110.2(5) . . . . ?
C31 C29 C32 Rb1 -127.3(7) . . . . ?
Si3 O11 C29A C31A 14.0(17) . . . . ?
Si3 O11 C29A C32A -102.7(11) . . . . ?
Si3 O11 C29A C30A 135.9(9) . . . . ?
O11 C29A C32A Rb1 8.3(10) . . . . ?
C31A C29A C32A Rb1 -110.1(13) . . . . ?
C30A C29A C32A Rb1 124.6(9) . . . . ?
Si3 O12 C33 C34 -40.72(19) . . . . ?
Rb1 O12 C33 C34 94.38(13) . . . . ?
Si3 O12 C33 C36 -160.72(12) . . . . ?
Rb1 O12 C33 C36 -25.62(15) . . . . ?
Si3 O12 C33 C35 80.81(16) . . . . ?
Rb1 O12 C33 C35 -144.10(11) . . . . ?
O12 C33 C36 Rb1 19.37(11) . . . . ?
C34 C33 C36 Rb1 -100.48(12) . . . . ?
C35 C33 C36 Rb1 136.36(12) . . . . ?
